data_7012720
loop_
_publ_author_name
'Pavlishchuk, Vitaly V.'
'Kolotilov, Sergey V.'
'Addison, Anthony W.'
'Prushan, Michael J.'
'Schollmeyer, Dieter'
'Thompson, Laurence K.'
'Weyherm\"uller, Thomas'
'Goreshnik, Eugeny A.'

_publ_section_title
;
 Structural, magnetic and related attributes of some oximate-bridged
 tetranuclear nickel(ii) rhombs and a dinuclear congenerElectronic
 supplementary information (ESI) available: mass spectra, \cT vs. T,
 response of magnetic properties, low-lying spin levels and UV-VIS
 data. See http://www.rsc.org/suppdata/dt/b3/b300539a/
;
_journal_issue 8
_journal_name_full 'Dalton Transactions'
_journal_page_first 1587
_journal_paper_doi 10.1039/b300539a
_journal_year 2003
_chemical_formula_structural '[C16 H36 N6 Ni2 O6]2+, 2 (ClO4)-'
_chemical_formula_sum 'C16 H36 Cl2 N6 Ni2 O14'
_chemical_formula_weight 724.83
_chemical_name_systematic
; 
? 
;
_space_group_IT_number 2
_symmetry_cell_setting triclinic
_symmetry_space_group_name_Hall '-P 1'
_symmetry_space_group_name_H-M 'P -1'
_atom_sites_solution_hydrogens geom
_atom_sites_solution_primary direct
_atom_sites_solution_secondary difmap
_audit_creation_method SHELXL
_cell_angle_alpha 62.35(2)
_cell_angle_beta 75.05(2)
_cell_angle_gamma 66.71(2)
_cell_formula_units_Z 1
_cell_length_a 8.5117(6)
_cell_length_b 9.9561(8)
_cell_length_c 10.3216(9)
_cell_measurement_reflns_used 5911
_cell_measurement_temperature 100(2)
_cell_volume 708.67(18)
_computing_cell_refinement 'Siemens SAINT'
_computing_data_collection 'Siemens SAINT'
_computing_data_reduction 'Siemens SAINT'
_computing_structure_refinement 'SHELXL-93 (Sheldrick, 1993)'
_computing_structure_solution 'SHELXS-86 (Sheldrick, 1990)'
_diffrn_ambient_temperature 100(2)
_diffrn_measurement_device 'Siemens, SMART CCD-Detector'
_diffrn_measurement_method '\w, 0.3 deg./frame'
_diffrn_radiation_monochromator graphite
_diffrn_radiation_source 'fine-focus sealed tube'
_diffrn_radiation_type MoK\a
_diffrn_radiation_wavelength 0.71073
_diffrn_reflns_av_R_equivalents 0.0141
_diffrn_reflns_av_sigmaI/netI 0.0330
_diffrn_reflns_limit_h_max 13
_diffrn_reflns_limit_h_min -12
_diffrn_reflns_limit_k_max 14
_diffrn_reflns_limit_k_min -8
_diffrn_reflns_limit_l_max 16
_diffrn_reflns_limit_l_min -10
_diffrn_reflns_number 7625
_diffrn_reflns_theta_max 33.70
_diffrn_reflns_theta_min 2.24
_exptl_absorpt_coefficient_mu 1.591
_exptl_absorpt_correction_T_max 0.814
_exptl_absorpt_correction_T_min 0.518
_exptl_absorpt_correction_type 'SADABS, G.M. Sheldrick 1994'
_exptl_crystal_colour 'brownish red'
_exptl_crystal_density_diffrn 1.698
_exptl_crystal_description 'transparent block'
_exptl_crystal_F_000 376
_exptl_crystal_size_max 0.35
_exptl_crystal_size_mid 0.28
_exptl_crystal_size_min 0.07
_refine_diff_density_max 0.978
_refine_diff_density_min -0.496
_refine_diff_density_rms 0.081
_refine_ls_extinction_method none
_refine_ls_goodness_of_fit_all 0.974
_refine_ls_goodness_of_fit_obs 1.043
_refine_ls_matrix_type full
_refine_ls_number_parameters 183
_refine_ls_number_reflns 4602
_refine_ls_number_restraints 0
_refine_ls_restrained_S_all 0.974
_refine_ls_restrained_S_obs 1.043
_refine_ls_R_factor_all 0.0342
_refine_ls_R_factor_obs 0.0289
_refine_ls_shift/esd_max 0.002
_refine_ls_shift/esd_mean 0.000
_refine_ls_structure_factor_coef Fsqd
_refine_ls_weighting_details 'w=1/[\s^2^(Fo^2^)+(0.0440P)^2^+0.0000P] where P=(Fo^2^+2Fc^2^)/3'
_refine_ls_weighting_scheme calc
_refine_ls_wR_factor_all 0.0727
_refine_ls_wR_factor_obs 0.0715
_reflns_number_observed 3915
_reflns_number_total 4602
_reflns_observed_criterion >2sigma(I)
_cod_data_source_file b300539a.txt
_cod_data_source_block ST3594
_cod_depositor_comments
;
The following automatic conversions were performed:
'_symmetry_cell_setting' value 'Triclinic' changed to 'triclinic'
according to '/home/saulius/struct/CIF-dictionaries/cif_core.dic'
dictionary named 'cif_core.dic' version 2.4.1 from 2010-06-29.

Automatic conversion script
Id: cif_fix_enum 1527 2010-12-29 10:47:43Z saulius 

The following automatic conversions were performed:

'_refine_ls_weighting_scheme' value 'calc
w=1/[\s^2^(Fo^2^)+(0.0440P)^2^+0.0000P] where P=(Fo^2^+2Fc^2^)/3' was
changed to 'calc'. New tag '_refine_ls_weighting_details' was
created. The value of the new tag was set to
'w=1/[\s^2^(Fo^2^)+(0.0440P)^2^+0.0000P] where P=(Fo^2^+2Fc^2^)/3'.

Automatic conversion script
Id: cif_fix_values 3143 2015-03-26 13:38:13Z robertas 
;
_cod_original_cell_volume 708.67(10)
_cod_original_sg_symbol_H-M P-1
_cod_database_code 7012720

loop_
_symmetry_equiv_pos_as_xyz
'x, y, z'
'-x, -y, -z'

loop_
_atom_site_aniso_label
_atom_site_aniso_U_11
_atom_site_aniso_U_22
_atom_site_aniso_U_33
_atom_site_aniso_U_23
_atom_site_aniso_U_13
_atom_site_aniso_U_12
Ni1 0.01117(9) 0.01020(9) 0.00881(9) -0.00344(6) -0.00093(6) -0.00323(6)
O10 0.0143(5) 0.0145(5) 0.0142(5) -0.0069(4) -0.0004(4) -0.0054(4)
O2 0.0169(5) 0.0138(5) 0.0090(5) -0.0045(4) -0.0019(3) -0.0038(4)
O3 0.0185(5) 0.0152(5) 0.0125(5) -0.0046(4) -0.0012(4) -0.0048(4)
N2 0.0110(5) 0.0122(5) 0.0096(5) -0.0029(4) -0.0011(4) -0.0045(4)
N5 0.0143(6) 0.0149(6) 0.0149(6) -0.0042(5) -0.0020(4) -0.0045(4)
N8 0.0157(6) 0.0145(6) 0.0151(6) -0.0059(5) -0.0016(4) -0.0057(4)
C1 0.0234(8) 0.0122(6) 0.0191(7) -0.0067(6) -0.0046(6) -0.0022(5)
C2 0.0137(6) 0.0118(6) 0.0124(6) -0.0036(5) -0.0016(5) -0.0044(5)
C3 0.0143(6) 0.0139(6) 0.0127(6) -0.0028(5) -0.0014(5) -0.0050(5)
C4 0.0299(9) 0.0158(7) 0.0143(7) -0.0012(6) -0.0060(6) -0.0009(6)
C5 0.0203(7) 0.0188(7) 0.0182(7) -0.0070(6) -0.0055(5) -0.0084(6)
C6 0.0209(7) 0.0158(7) 0.0188(7) -0.0089(6) -0.0017(5) -0.0083(5)
C7 0.0131(7) 0.0183(7) 0.0188(7) -0.0104(6) 0.0018(5) -0.0031(5)
C8 0.0141(7) 0.0204(7) 0.0191(7) -0.0091(6) 0.0032(5) -0.0069(5)
Cl1 0.0138(2) 0.0135(2) 0.0190(2) -0.00410(13) -0.00376(12) -0.00448(12)
O11 0.0147(5) 0.0283(6) 0.0281(6) -0.0085(5) -0.0011(4) -0.0100(5)
O12 0.0275(7) 0.0383(8) 0.0233(7) -0.0021(6) -0.0128(5) -0.0084(6)
O13 0.0275(7) 0.0164(6) 0.0450(8) -0.0117(6) -0.0013(5) -0.0097(5)
O14 0.0211(6) 0.0240(6) 0.0295(6) -0.0148(5) -0.0023(5) -0.0021(5)

loop_
_atom_site_label
_atom_site_type_symbol
_atom_site_fract_x
_atom_site_fract_y
_atom_site_fract_z
_atom_site_U_iso_or_equiv
_atom_site_thermal_displace_type
_atom_site_occupancy
_atom_site_calc_flag
_atom_site_refinement_flags
_atom_site_disorder_group
Ni1 Ni 0.98051(2) 0.96408(2) 0.69543(2) 0.01031(5) Uani 1 d . .
O10 O 0.86097(13) 1.09135(12) 0.82883(11) 0.0138(2) Uani 1 d . .
O2 O 0.89658(13) 1.17885(12) 0.52720(11) 0.0136(2) Uani 1 d . .
O3 O 0.93472(14) 1.24394(13) 0.11827(11) 0.0161(2) Uani 1 d . .
N2 N 0.90355(15) 1.20075(14) 0.39078(12) 0.0113(2) Uani 1 d . .
N5 N 1.1813(2) 1.0388(2) 0.68505(14) 0.0154(2) Uani 1 d . .
H5A H 1.2803(2) 0.9526(2) 0.70859(14) 0.018 Uiso 1 calc R .
H5B H 1.2002(2) 1.1115(2) 0.59144(14) 0.018 Uiso 1 calc R .
N8 N 0.7334(2) 0.9532(2) 0.72402(14) 0.0148(2) Uani 1 d . .
H8A H 0.6835(2) 1.0145(2) 0.63675(14) 0.018 Uiso 1 calc R .
H8B H 0.7381(2) 0.8492(2) 0.75394(14) 0.018 Uiso 1 calc R .
C1 C 0.7602(2) 1.4839(2) 0.3450(2) 0.0188(3) Uani 1 d . .
H1A H 0.7106(14) 1.5832(3) 0.2619(4) 0.028 Uiso 1 calc R .
H1B H 0.8491(4) 1.4960(10) 0.3792(13) 0.028 Uiso 1 calc R .
H1C H 0.6700(11) 1.4613(7) 0.4250(10) 0.028 Uiso 1 calc R .
C2 C 0.8382(2) 1.3486(2) 0.2974(2) 0.0130(2) Uani 1 d . .
C3 C 0.8527(2) 1.3628(2) 0.1476(2) 0.0145(3) Uani 1 d . .
C4 C 0.7697(2) 1.5200(2) 0.0288(2) 0.0234(3) Uani 1 d . .
H4A H 0.8089(14) 1.6026(4) 0.0240(10) 0.035 Uiso 1 calc R .
H4B H 0.6447(2) 1.5495(8) 0.0504(8) 0.035 Uiso 1 calc R .
H4C H 0.8014(14) 1.5107(5) -0.0656(3) 0.035 Uiso 1 calc R .
C5 C 1.1343(2) 1.1137(2) 0.7903(2) 0.0178(3) Uani 1 d . .
H5C H 1.2016(2) 1.1864(2) 0.7613(2) 0.021 Uiso 1 calc R .
H5D H 1.1620(2) 1.0297(2) 0.8897(2) 0.021 Uiso 1 calc R .
C6 C 0.9450(2) 1.2068(2) 0.7931(2) 0.0169(3) Uani 1 d . .
H6A H 0.9104(2) 1.2509(2) 0.8685(2) 0.020 Uiso 1 calc R .
H6B H 0.9161(2) 1.2962(2) 0.6963(2) 0.020 Uiso 1 calc R .
C7 C 0.6787(2) 1.1537(2) 0.8179(2) 0.0169(3) Uani 1 d . .
H7A H 0.6506(2) 1.2434(2) 0.7210(2) 0.020 Uiso 1 calc R .
H7B H 0.6168(2) 1.1922(2) 0.8958(2) 0.020 Uiso 1 calc R .
C8 C 0.6308(2) 1.0141(2) 0.8365(2) 0.0180(3) Uani 1 d . .
H8C H 0.6535(2) 0.9278(2) 0.9358(2) 0.022 Uiso 1 calc R .
H8D H 0.5069(2) 1.0492(2) 0.8257(2) 0.022 Uiso 1 calc R .
Cl1 Cl 0.59417(4) 0.68514(4) 0.65078(4) 0.01598(7) Uani 1 d . .
O11 O 0.77007(15) 0.6840(2) 0.62581(13) 0.0241(2) Uani 1 d . .
O12 O 0.5143(2) 0.7831(2) 0.51517(14) 0.0326(3) Uani 1 d . .
O13 O 0.5910(2) 0.52479(15) 0.7066(2) 0.0295(3) Uani 1 d . .
O14 O 0.5031(2) 0.75147(15) 0.75837(14) 0.0250(3) Uani 1 d . .

loop_
_atom_type_symbol
_atom_type_description
_atom_type_scat_dispersion_real
_atom_type_scat_dispersion_imag
_atom_type_scat_source
C C 0.0033 0.0016 'International Tables Vol C Tables 4.2.6.8 and 6.1.1.4'
H H 0.0000 0.0000 'International Tables Vol C Tables 4.2.6.8 and 6.1.1.4'
N N 0.0061 0.0033 'International Tables Vol C Tables 4.2.6.8 and 6.1.1.4'
Cl Cl 0.1484 0.1585 'International Tables Vol C Tables 4.2.6.8 and 6.1.1.4'
Ni Ni 0.3393 1.1124 'International Tables Vol C Tables 4.2.6.8 and 6.1.1.4'
O O 0.0106 0.0060 'International Tables Vol C Tables 4.2.6.8 and 6.1.1.4'

loop_
_geom_angle_atom_site_label_1
_geom_angle_atom_site_label_2
_geom_angle_atom_site_label_3
_geom_angle
_geom_angle_site_symmetry_1
_geom_angle_site_symmetry_3
_geom_angle_publ_flag
N2 Ni1 O2 107.24(4) 2_776 . ?
N2 Ni1 N5 102.42(5) 2_776 . ?
O2 Ni1 N5 85.37(5) . . ?
N2 Ni1 O3 78.51(5) 2_776 2_776 ?
O2 Ni1 O3 173.89(4) . 2_776 ?
N5 Ni1 O3 91.41(5) . 2_776 ?
N2 Ni1 N8 96.26(5) 2_776 . ?
O2 Ni1 N8 86.21(5) . . ?
N5 Ni1 N8 161.07(5) . . ?
O3 Ni1 N8 95.31(5) 2_776 . ?
N2 Ni1 O10 167.42(4) 2_776 . ?
O2 Ni1 O10 84.94(4) . . ?
N5 Ni1 O10 81.30(5) . . ?
O3 Ni1 O10 89.44(4) 2_776 . ?
N8 Ni1 O10 81.10(5) . . ?
C7 O10 C6 116.37(11) . . ?
C7 O10 Ni1 109.14(8) . . ?
C6 O10 Ni1 108.95(8) . . ?
N2 O2 Ni1 124.98(9) . . ?
C3 O3 Ni1 112.40(9) . 2_776 ?
O2 N2 C2 116.28(12) . . ?
O2 N2 Ni1 127.49(9) . 2_776 ?
C2 N2 Ni1 116.05(9) . 2_776 ?
C5 N5 Ni1 108.36(9) . . ?
C8 N8 Ni1 108.40(9) . . ?
N2 C2 C3 112.81(13) . . ?
N2 C2 C1 121.47(13) . . ?
C3 C2 C1 125.71(13) . . ?
O3 C3 C2 119.95(13) . . ?
O3 C3 C4 119.73(13) . . ?
C2 C3 C4 120.32(13) . . ?
N5 C5 C6 110.14(12) . . ?
O10 C6 C5 104.65(12) . . ?
O10 C7 C8 104.99(12) . . ?
N8 C8 C7 109.33(12) . . ?
O13 Cl1 O12 110.45(9) . . ?
O13 Cl1 O11 109.81(8) . . ?
O12 Cl1 O11 109.39(8) . . ?
O13 Cl1 O14 109.11(8) . . ?
O12 Cl1 O14 109.61(8) . . ?
O11 Cl1 O14 108.45(8) . . ?

loop_
_geom_bond_atom_site_label_1
_geom_bond_atom_site_label_2
_geom_bond_distance
_geom_bond_site_symmetry_2
_geom_bond_publ_flag
Ni1 N2 2.0201(13) 2_776 ?
Ni1 O2 2.0208(12) . ?
Ni1 N5 2.0789(13) . ?
Ni1 O3 2.0846(13) 2_776 ?
Ni1 N8 2.0868(13) . ?
Ni1 O10 2.1008(11) . ?
O10 C7 1.438(2) . ?
O10 C6 1.446(2) . ?
O2 N2 1.3099(15) . ?
O3 C3 1.245(2) . ?
O3 Ni1 2.0846(13) 2_776 ?
N2 C2 1.310(2) . ?
N2 Ni1 2.0200(12) 2_776 ?
N5 C5 1.479(2) . ?
N8 C8 1.479(2) . ?
C1 C2 1.496(2) . ?
C2 C3 1.462(2) . ?
C3 C4 1.497(2) . ?
C5 C6 1.509(2) . ?
C7 C8 1.515(2) . ?
Cl1 O13 1.4331(13) . ?
Cl1 O12 1.4395(13) . ?
Cl1 O11 1.4486(12) . ?
Cl1 O14 1.4499(13) . ?
